data_9017800
loop_
_publ_author_name
'Basso, R.'
'Della Giusta, A.'
'Vlaic, G.'

_publ_section_title
;
 La struttura della tinzenite
;
_journal_name_full 'Periodico di Mineralogia'
_journal_page_first 369
_journal_page_last 379
_journal_volume 425
_journal_year 1973
_chemical_compound_source 'Cassagna, Eastern Liguria, Italy'
_chemical_formula_sum 'Al2 B Ca1.3 H Mn1.7 O16 Si4'
_chemical_name_mineral Tinzenite
_space_group_IT_number 2
_space_group_name_Hall '-P 1'
_space_group_name_H-M_alt 'P -1'
_symmetry_space_group_name_H-M 'P -1'
_cell_angle_alpha 91.9
_cell_angle_beta 98.8
_cell_angle_gamma 76.9
_cell_formula_units_Z 2
_cell_length_a 7.165
_cell_length_b 9.120
_cell_length_c 8.947
_cell_volume 562.721
_database_code_amcsd 0020632
_exptl_crystal_density_diffrn 3.421
_cod_data_source_file inputs/fixed/downloads/19/19197.cif
_cod_data_source_block 19197
_cod_original_formula_sum 'Mn1.7 Ca1.3 Al2 B Si4 O16 H'
_cod_database_code 9017800

loop_
_space_group_symop_operation_xyz
x,y,z
-x,-y,-z

loop_
_atom_site_label
_atom_site_fract_x
_atom_site_fract_y
_atom_site_fract_z
_atom_site_occupancy
_atom_site_U_iso_or_equiv
_atom_site_type_symbol
_atom_site_attached_hydrogens
Mn1 0.76420 0.59690 0.10810 1.00000 0.01570 Mn 0
Ca1 0.74950 0.34740 0.39570 1.00000 0.01507 Ca 0
Ca2 0.18190 0.09840 0.08180 0.30000 0.01811 Ca 0
Mn2 0.18190 0.09840 0.08180 0.70000 0.01811 Mn 0
Al1 0.05140 0.80220 0.25090 1.00000 0.01456 Al 0
Al2 0.34870 0.93750 0.41890 1.00000 0.01089 Al 0
B 0.45860 0.63240 0.28650 1.00000 0.01292 B 0
Si1 0.21160 0.44750 0.23760 1.00000 0.01317 Si 0
Si2 0.21880 0.27600 0.52680 1.00000 0.01077 Si 0
Si3 0.70680 0.25550 0.01420 1.00000 0.01279 Si 0
Si4 0.63710 0.02090 0.22810 1.00000 0.01089 Si 0
O1 0.05840 0.60230 0.18760 1.00000 0.01988 O 0
O2 0.22700 0.32670 0.10400 1.00000 0.01608 O 0
O3 0.41970 0.48470 0.31290 1.00000 0.01545 O 0
O4 0.13060 0.38000 0.37380 1.00000 0.01684 O 0
O5 0.02320 0.23940 0.56830 1.00000 0.01520 O 0
O6 0.32950 0.37900 0.64810 1.00000 0.01456 O 0
O7 0.38070 0.12840 0.49540 1.00000 0.01735 O 0
O8 0.54410 0.34520 0.87840 1.00000 0.01722 O 0
O9 0.88280 0.15090 0.93900 1.00000 0.01406 O 0
O10 0.77660 0.36700 0.13970 1.00000 0.01748 O 0
O11 0.60510 0.14040 0.08750 1.00000 0.01507 O 0
O12 0.43010 0.98470 0.24150 1.00000 0.01608 O 0
O13 0.72050 0.09930 0.38710 1.00000 0.01583 O 0
O14 0.79110 0.87400 0.17340 1.00000 0.01558 O 0
O15 0.32320 0.74730 0.35410 1.00000 0.02102 O 0
O-H16 0.09140 0.99720 0.31810 1.00000 0.01608 O 1

loop_
_cod_changelog_entry_id
_cod_changelog_entry_author
_cod_changelog_entry_date
_cod_changelog_entry_text
1
;cod-tools version 3.8.0
Id: cif_guess_AMCSD_atom_types 9574 2023-05-10 09:00:05Z saulius
;
2023-05-10T18:58:44+03:00
;Derived atom types and hydrogen counts
from atom names that follow the AMCSD naming convention
(Wat == water, O-H == hydroxyl).
;

loop_
_cod_related_entry_id
_cod_related_entry_database
_cod_related_entry_code
1 AMCSD 0020632
